data_1556520
loop_
_publ_author_name
'Takahashi, K.'
'Sakurai, T.'
'Zhang, W.-M.'
'Okubo, S.'
'Ohta, H.'
'Yamamoto, T.'
'Einaga, Y.'
'Mori, H.'

_publ_section_title
;
 Spin-Singlet Transition in the Magnetic Hybrid Compound from a
 Spin-Crossover Fe(III) Cation and pi-Radical Anion
;
_journal_name_full Inorganics
_journal_page_first 54
_journal_paper_doi 10.3390/inorganics5030054
_journal_volume 5
_journal_year 2017
_chemical_formula_moiety 'C32 H22 Fe N4 O2, C8 N4 Ni S4'
_chemical_formula_sum 'C40 H22 Fe N8 Ni O2 S4'
_chemical_formula_weight 889.45
_space_group_crystal_system triclinic
_space_group_IT_number 2
_space_group_name_Hall '-P 1'
_space_group_name_H-M_alt 'P -1'
_atom_sites_solution_hydrogens geom
_atom_sites_solution_primary direct
_atom_sites_solution_secondary difmap
_cell_angle_alpha 67.123(12)
_cell_angle_beta 84.938(18)
_cell_angle_gamma 65.324(14)
_cell_formula_units_Z 2
_cell_length_a 11.4218(11)
_cell_length_b 13.7207(6)
_cell_length_c 13.8041(17)
_cell_measurement_reflns_used 6795
_cell_measurement_temperature 25
_cell_measurement_theta_max 27.48
_cell_measurement_theta_min 3.91
_cell_volume 1804.0(4)
_computing_cell_refinement CrystalClear
_computing_data_collection 'CrystalClear (Rigaku/MSC Inc., 2006)'
_computing_data_reduction CrystalClear
_computing_molecular_graphics 'CrystalStructure 4.2.4'
_computing_publication_material 'CrystalStructure 4.2.4 (Rigaku, 2016)'
_computing_structure_refinement 'SHELXL Version 2016/6 (Sheldrick, 2008)'
_computing_structure_solution 'SIR92 (Altomare, et al., 1994)'
_diffrn_ambient_temperature 25
_diffrn_detector_area_resol_mean 7.314
_diffrn_measured_fraction_theta_full 0.979
_diffrn_measured_fraction_theta_max 0.952
_diffrn_measurement_device_type 'Rigaku Mercury70'
_diffrn_measurement_method \w
_diffrn_radiation_type 'Mo K\a'
_diffrn_radiation_wavelength 0.71070
_diffrn_reflns_av_R_equivalents 0.0347
_diffrn_reflns_Laue_measured_fraction_full 0.979
_diffrn_reflns_Laue_measured_fraction_max 0.952
_diffrn_reflns_limit_h_max 14
_diffrn_reflns_limit_h_min -14
_diffrn_reflns_limit_k_max 17
_diffrn_reflns_limit_k_min -17
_diffrn_reflns_limit_l_max 17
_diffrn_reflns_limit_l_min -14
_diffrn_reflns_number 17099
_diffrn_reflns_point_group_measured_fraction_full 0.979
_diffrn_reflns_point_group_measured_fraction_max 0.952
_diffrn_reflns_theta_full 25.241
_diffrn_reflns_theta_max 27.512
_diffrn_reflns_theta_min 3.749
_diffrn_standards_interval_count .
_diffrn_standards_number 0
_exptl_absorpt_coefficient_mu 1.206
_exptl_absorpt_correction_T_max 0.941
_exptl_absorpt_correction_T_min 0.755
_exptl_absorpt_correction_type multi-scan
_exptl_absorpt_process_details 'REQAB (Rigaku, 1998)'
_exptl_crystal_colour black
_exptl_crystal_density_diffrn 1.637
_exptl_crystal_density_method 'not measured'
_exptl_crystal_description platelet
_exptl_crystal_F_000 904.00
_exptl_crystal_size_max 0.200
_exptl_crystal_size_mid 0.200
_exptl_crystal_size_min 0.050
_refine_diff_density_max 1.05
_refine_diff_density_min -1.22
_refine_ls_extinction_method none
_refine_ls_goodness_of_fit_ref 1.076
_refine_ls_hydrogen_treatment constr
_refine_ls_number_parameters 505
_refine_ls_number_reflns 7888
_refine_ls_number_restraints 0
_refine_ls_R_factor_all 0.0646
_refine_ls_R_factor_gt 0.0553
_refine_ls_shift/su_max 0.001
_refine_ls_structure_factor_coef Fsqd
_refine_ls_weighting_details 'w = 1/[\s^2^(Fo^2^)+(0.0369P)^2^+5.0414P] where P=(Fo^2^+2Fc^2^)/3'
_refine_ls_weighting_scheme calc
_refine_ls_wR_factor_gt 0.1154
_refine_ls_wR_factor_ref 0.1231
_reflns_Friedel_coverage 0.000
_reflns_Friedel_fraction_full .
_reflns_Friedel_fraction_max .
_reflns_number_gt 6604
_reflns_number_total 7888
_reflns_threshold_expression F^2^>2.0\s(F^2^)
_cod_data_source_file 25K.cif
_cod_data_source_block Feqsal_Nimnt_25K
_cod_database_code 1556520

loop_
_space_group_symop_id
_space_group_symop_operation_xyz
1 +X,+Y,+Z
2 -X,-Y,-Z

loop_
_atom_site_label
_atom_site_type_symbol
_atom_site_fract_x
_atom_site_fract_y
_atom_site_fract_z
_atom_site_U_iso_or_equiv
_atom_site_adp_type
_atom_site_occupancy
_atom_site_site_symmetry_order
_atom_site_calc_flag
_atom_site_refinement_flags_posn
_atom_site_refinement_flags_adp
_atom_site_refinement_flags_occupancy
_atom_site_disorder_assembly
_atom_site_disorder_group
Ni1 Ni 0.19312(4) 0.94403(4) -0.02938(3) 0.01542(12) Uani 1 1 d . . . . .
Fe1 Fe 0.40386(5) 0.42502(4) 0.32901(4) 0.01449(12) Uani 1 1 d . . . . .
S1 S 0.08835(8) 0.94561(8) -0.15206(6) 0.01709(18) Uani 1 1 d . . . . .
S2 S 0.14128(8) 0.81706(8) 0.09183(7) 0.01679(18) Uani 1 1 d . . . . .
S3 S 0.23224(8) 1.07966(8) -0.14921(6) 0.01684(18) Uani 1 1 d . . . . .
S4 S 0.29406(8) 0.94727(8) 0.09249(6) 0.01785(18) Uani 1 1 d . . . . .
O1 O 0.3608(2) 0.3274(2) 0.45871(18) 0.0176(5) Uani 1 1 d . . . . .
O2 O 0.5786(2) 0.3136(2) 0.34111(19) 0.0202(5) Uani 1 1 d . . . . .
N1 N 0.3143(3) 0.3680(2) 0.2492(2) 0.0161(6) Uani 1 1 d . . . . .
N2 N 0.4028(3) 0.5296(2) 0.1615(2) 0.0150(6) Uani 1 1 d . . . . .
N3 N 0.4790(3) 0.5273(2) 0.3638(2) 0.0147(6) Uani 1 1 d . . . . .
N4 N 0.2350(3) 0.5643(2) 0.3420(2) 0.0154(6) Uani 1 1 d . . . . .
N5 N -0.1228(3) 0.8151(3) -0.1894(2) 0.0219(7) Uani 1 1 d . . . . .
N6 N -0.0352(3) 0.6331(3) 0.1273(2) 0.0228(7) Uani 1 1 d . . . . .
N7 N 0.3694(3) 1.2894(3) -0.1934(2) 0.0256(7) Uani 1 1 d . . . . .
N8 N 0.4465(3) 1.1180(3) 0.1389(2) 0.0229(7) Uani 1 1 d . . . . .
C1 C 0.3530(3) 0.2276(3) 0.4813(3) 0.0154(7) Uani 1 1 d . . . . .
C2 C 0.3656(3) 0.1514(3) 0.5870(3) 0.0171(7) Uani 1 1 d . . . . .
H1 H 0.376985 0.173348 0.641637 0.020 Uiso 1 1 calc R U . . .
C3 C 0.3617(3) 0.0446(3) 0.6131(3) 0.0193(7) Uani 1 1 d . . . . .
H2 H 0.373227 -0.006832 0.685025 0.023 Uiso 1 1 calc R U . . .
C4 C 0.3408(3) 0.0117(3) 0.5338(3) 0.0196(7) Uani 1 1 d . . . . .
H3 H 0.339211 -0.061940 0.551753 0.024 Uiso 1 1 calc R U . . .
C5 C 0.3229(3) 0.0870(3) 0.4305(3) 0.0186(7) Uani 1 1 d . . . . .
H4 H 0.305988 0.066077 0.376985 0.022 Uiso 1 1 calc R U . . .
C6 C 0.3290(3) 0.1951(3) 0.4019(3) 0.0167(7) Uani 1 1 d . . . . .
C7 C 0.3078(3) 0.2675(3) 0.2915(3) 0.0159(7) Uani 1 1 d . . . . .
H5 H 0.287210 0.239769 0.245021 0.019 Uiso 1 1 calc R U . . .
C8 C 0.2835(3) 0.4323(3) 0.1383(3) 0.0151(7) Uani 1 1 d . . . . .
C9 C 0.2098(3) 0.4188(3) 0.0749(3) 0.0177(7) Uani 1 1 d . . . . .
H6 H 0.173554 0.363633 0.104770 0.021 Uiso 1 1 calc R U . . .
C10 C 0.1881(3) 0.4870(3) -0.0345(3) 0.0199(7) Uani 1 1 d . . . . .
H7 H 0.136601 0.477625 -0.077681 0.024 Uiso 1 1 calc R U . . .
C11 C 0.2397(3) 0.5660(3) -0.0790(3) 0.0179(7) Uani 1 1 d . . . . .
H8 H 0.225158 0.610231 -0.153023 0.021 Uiso 1 1 calc R U . . .
C12 C 0.3152(3) 0.5829(3) -0.0158(3) 0.0168(7) Uani 1 1 d . . . . .
C13 C 0.3341(3) 0.5171(3) 0.0939(3) 0.0164(7) Uani 1 1 d . . . . .
C14 C 0.3751(3) 0.6609(3) -0.0568(3) 0.0182(7) Uani 1 1 d . . . . .
H9 H 0.365905 0.706071 -0.130427 0.022 Uiso 1 1 calc R U . . .
C15 C 0.4465(3) 0.6705(3) 0.0112(3) 0.0185(7) Uani 1 1 d . . . . .
H10 H 0.488433 0.721515 -0.015003 0.022 Uiso 1 1 calc R U . . .
C16 C 0.4572(3) 0.6038(3) 0.1203(3) 0.0173(7) Uani 1 1 d . . . . .
H11 H 0.505566 0.612354 0.166589 0.021 Uiso 1 1 calc R U . . .
C17 C 0.6918(3) 0.3117(3) 0.3535(3) 0.0211(7) Uani 1 1 d . . . . .
C18 C 0.8045(4) 0.2148(3) 0.3526(3) 0.0246(8) Uani 1 1 d . . . . .
H12 H 0.796863 0.152560 0.343339 0.030 Uiso 1 1 calc R U . . .
C19 C 0.9249(4) 0.2103(4) 0.3652(3) 0.0268(8) Uani 1 1 d . . . . .
H13 H 0.999446 0.143802 0.366047 0.032 Uiso 1 1 calc R U . . .
C20 C 0.9406(4) 0.3009(4) 0.3769(3) 0.0282(9) Uani 1 1 d . . . . .
H14 H 1.024527 0.297604 0.382871 0.034 Uiso 1 1 calc R U . . .
C21 C 0.8325(4) 0.3950(3) 0.3794(3) 0.0235(8) Uani 1 1 d . . . . .
H15 H 0.842073 0.456637 0.388329 0.028 Uiso 1 1 calc R U . . .
C22 C 0.7064(3) 0.4012(3) 0.3690(3) 0.0199(7) Uani 1 1 d . . . . .
C23 C 0.6021(3) 0.5011(3) 0.3767(3) 0.0183(7) Uani 1 1 d . . . . .
H16 H 0.624039 0.553150 0.392551 0.022 Uiso 1 1 calc R U . . .
C24 C 0.3849(3) 0.6344(3) 0.3667(3) 0.0164(7) Uani 1 1 d . . . . .
C25 C 0.4084(4) 0.7202(3) 0.3783(3) 0.0198(7) Uani 1 1 d . . . . .
H17 H 0.494756 0.711587 0.384085 0.024 Uiso 1 1 calc R U . . .
C26 C 0.3049(4) 0.8204(3) 0.3817(3) 0.0218(8) Uani 1 1 d . . . . .
H18 H 0.322562 0.879052 0.389057 0.026 Uiso 1 1 calc R U . . .
C27 C 0.1793(4) 0.8357(3) 0.3747(3) 0.0210(7) Uani 1 1 d . . . . .
H19 H 0.111155 0.904117 0.377590 0.025 Uiso 1 1 calc R U . . .
C28 C 0.1505(3) 0.7497(3) 0.3630(3) 0.0183(7) Uani 1 1 d . . . . .
C29 C 0.2541(3) 0.6501(3) 0.3566(3) 0.0164(7) Uani 1 1 d . . . . .
C30 C 0.0253(3) 0.7555(3) 0.3581(3) 0.0214(7) Uani 1 1 d . . . . .
H20 H -0.047110 0.820423 0.362898 0.026 Uiso 1 1 calc R U . . .
C31 C 0.0073(3) 0.6679(3) 0.3465(3) 0.0204(7) Uani 1 1 d . . . . .
H21 H -0.077174 0.671110 0.344285 0.025 Uiso 1 1 calc R U . . .
C32 C 0.1147(3) 0.5734(3) 0.3378(3) 0.0197(7) Uani 1 1 d . . . . .
H22 H 0.101122 0.513749 0.328532 0.024 Uiso 1 1 calc R U . . .
C33 C -0.0577(3) 0.8294(3) -0.1424(3) 0.0190(7) Uani 1 1 d . . . . .
C34 C 0.0007(3) 0.7041(3) 0.0803(3) 0.0194(7) Uani 1 1 d . . . . .
C35 C 0.0243(3) 0.8483(3) -0.0843(3) 0.0176(7) Uani 1 1 d . . . . .
C36 C 0.0489(3) 0.7897(3) 0.0233(3) 0.0185(7) Uani 1 1 d . . . . .
C37 C 0.3122(3) 1.1179(3) -0.0800(3) 0.0185(7) Uani 1 1 d . . . . .
C38 C 0.3383(3) 1.0609(3) 0.0263(3) 0.0187(7) Uani 1 1 d . . . . .
C39 C 0.3454(3) 1.2137(3) -0.1411(3) 0.0191(7) Uani 1 1 d . . . . .
C40 C 0.4000(3) 1.0928(3) 0.0884(3) 0.0178(7) Uani 1 1 d . . . . .

loop_
_atom_site_aniso_label
_atom_site_aniso_U_11
_atom_site_aniso_U_22
_atom_site_aniso_U_33
_atom_site_aniso_U_23
_atom_site_aniso_U_13
_atom_site_aniso_U_12
Ni1 0.0140(2) 0.0189(2) 0.0135(2) -0.00810(18) 0.00233(16) -0.00548(19)
Fe1 0.0160(3) 0.0164(3) 0.0133(2) -0.0078(2) 0.00302(18) -0.0073(2)
S1 0.0155(4) 0.0216(4) 0.0144(4) -0.0081(3) 0.0009(3) -0.0068(4)
S2 0.0155(4) 0.0198(4) 0.0144(4) -0.0084(3) 0.0018(3) -0.0052(3)
S3 0.0155(4) 0.0231(5) 0.0125(4) -0.0070(3) 0.0023(3) -0.0088(4)
S4 0.0191(4) 0.0202(4) 0.0133(4) -0.0074(3) 0.0009(3) -0.0064(4)
O1 0.0211(13) 0.0196(13) 0.0140(11) -0.0072(10) 0.0026(9) -0.0098(11)
O2 0.0192(13) 0.0185(13) 0.0186(12) -0.0077(10) 0.0014(10) -0.0035(11)
N1 0.0155(14) 0.0190(15) 0.0159(14) -0.0099(12) 0.0032(11) -0.0066(12)
N2 0.0152(14) 0.0138(14) 0.0165(14) -0.0086(11) 0.0022(11) -0.0040(12)
N3 0.0139(14) 0.0178(15) 0.0128(13) -0.0061(11) 0.0020(11) -0.0070(12)
N4 0.0174(14) 0.0186(15) 0.0127(13) -0.0077(11) 0.0040(11) -0.0087(12)
N5 0.0234(16) 0.0279(17) 0.0169(15) -0.0112(13) 0.0050(12) -0.0113(14)
N6 0.0223(16) 0.0290(18) 0.0191(15) -0.0129(14) 0.0037(12) -0.0096(14)
N7 0.0246(17) 0.039(2) 0.0190(15) -0.0109(14) 0.0048(13) -0.0196(16)
N8 0.0232(16) 0.0282(17) 0.0161(15) -0.0095(13) 0.0042(12) -0.0093(14)
C1 0.0175(17) 0.0169(17) 0.0170(16) -0.0098(14) 0.0044(13) -0.0094(14)
C2 0.0226(18) 0.0209(18) 0.0143(16) -0.0101(14) 0.0058(13) -0.0129(15)
C3 0.0204(18) 0.0230(19) 0.0160(16) -0.0078(14) 0.0047(13) -0.0107(15)
C4 0.0223(18) 0.0214(18) 0.0209(17) -0.0113(15) 0.0042(14) -0.0120(15)
C5 0.0208(18) 0.0241(19) 0.0187(17) -0.0128(15) 0.0036(14) -0.0125(15)
C6 0.0192(17) 0.0173(17) 0.0158(16) -0.0091(14) 0.0040(13) -0.0076(14)
C7 0.0172(17) 0.0164(17) 0.0172(16) -0.0096(14) 0.0018(13) -0.0069(14)
C8 0.0174(16) 0.0150(17) 0.0112(15) -0.0065(13) 0.0045(12) -0.0046(14)
C9 0.0216(18) 0.0136(17) 0.0191(17) -0.0087(14) 0.0033(14) -0.0067(14)
C10 0.0200(18) 0.0204(18) 0.0174(17) -0.0095(14) 0.0012(14) -0.0048(15)
C11 0.0217(18) 0.0144(17) 0.0121(15) -0.0057(13) 0.0003(13) -0.0018(14)
C12 0.0148(16) 0.0157(17) 0.0169(16) -0.0097(14) 0.0054(13) -0.0012(14)
C13 0.0148(16) 0.0178(17) 0.0136(16) -0.0086(14) 0.0042(13) -0.0024(14)
C14 0.0208(18) 0.0154(17) 0.0172(16) -0.0087(14) 0.0070(14) -0.0052(15)
C15 0.0174(17) 0.0142(17) 0.0204(17) -0.0071(14) 0.0086(14) -0.0043(14)
C16 0.0182(17) 0.0158(17) 0.0165(16) -0.0074(14) 0.0044(13) -0.0053(14)
C17 0.0199(18) 0.0234(19) 0.0144(16) -0.0050(15) 0.0036(14) -0.0065(16)
C18 0.0224(19) 0.027(2) 0.0138(16) -0.0045(15) 0.0069(14) -0.0049(16)
C19 0.024(2) 0.030(2) 0.0162(17) -0.0066(16) 0.0090(15) -0.0058(17)
C20 0.0197(19) 0.038(2) 0.0184(18) -0.0052(17) 0.0036(15) -0.0102(18)
C21 0.0221(19) 0.030(2) 0.0177(17) -0.0061(16) 0.0033(14) -0.0131(17)
C22 0.0178(17) 0.0240(19) 0.0144(16) -0.0057(14) 0.0029(13) -0.0076(15)
C23 0.0221(18) 0.0235(19) 0.0127(15) -0.0069(14) 0.0017(13) -0.0128(16)
C24 0.0211(17) 0.0184(17) 0.0115(15) -0.0075(13) 0.0033(13) -0.0088(15)
C25 0.0221(18) 0.0218(19) 0.0165(16) -0.0062(14) 0.0024(14) -0.0113(16)
C26 0.030(2) 0.0229(19) 0.0152(16) -0.0078(15) 0.0001(14) -0.0130(17)
C27 0.028(2) 0.0213(19) 0.0150(16) -0.0089(14) 0.0018(14) -0.0100(16)
C28 0.0195(18) 0.0182(18) 0.0128(15) -0.0059(13) -0.0007(13) -0.0038(15)
C29 0.0214(17) 0.0185(17) 0.0109(15) -0.0076(13) 0.0035(13) -0.0085(15)
C30 0.0195(18) 0.026(2) 0.0131(16) -0.0078(15) 0.0019(13) -0.0049(16)
C31 0.0149(17) 0.029(2) 0.0180(17) -0.0098(15) 0.0022(13) -0.0088(16)
C32 0.0199(18) 0.028(2) 0.0178(17) -0.0116(15) 0.0021(14) -0.0129(16)
C33 0.0186(17) 0.0221(19) 0.0146(16) -0.0091(14) 0.0045(13) -0.0058(15)
C34 0.0174(17) 0.0236(19) 0.0178(17) -0.0137(15) 0.0040(14) -0.0043(15)
C35 0.0147(16) 0.0155(17) 0.0236(18) -0.0110(14) 0.0044(14) -0.0044(14)
C36 0.0161(17) 0.0174(17) 0.0233(18) -0.0124(15) 0.0073(14) -0.0050(14)
C37 0.0128(16) 0.0261(19) 0.0187(17) -0.0112(15) 0.0061(13) -0.0085(15)
C38 0.0137(16) 0.0219(19) 0.0202(17) -0.0098(15) 0.0053(13) -0.0065(15)
C39 0.0166(17) 0.0258(19) 0.0151(16) -0.0085(15) -0.0008(13) -0.0080(15)
C40 0.0173(17) 0.0180(18) 0.0145(16) -0.0062(14) 0.0037(13) -0.0046(15)

loop_
_atom_type_symbol
_atom_type_description
_atom_type_scat_dispersion_real
_atom_type_scat_dispersion_imag
_atom_type_scat_source
C C 0.0033 0.0016
;
International Tables for Crystallography
(Vol. C, Tables 4.2.6.8 and 6.1.1.4)
;
H H 0.0000 0.0000
;
International Tables for Crystallography
(Vol. C, Table 6.1.1.4)
;
N N 0.0061 0.0033
;
International Tables for Crystallography
(Vol. C, Tables 4.2.6.8 and 6.1.1.4)
;
O O 0.0106 0.0060
;
International Tables for Crystallography
(Vol. C, Tables 4.2.6.8 and 6.1.1.4)
;
Ni Ni 0.3393 1.1124
;
International Tables for Crystallography
(Vol. C, Tables 4.2.6.8 and 6.1.1.4)
;
Fe Fe 0.3463 0.8444
;
International Tables for Crystallography
(Vol. C, Tables 4.2.6.8 and 6.1.1.4)
;
S S 0.1246 0.1234
;
International Tables for Crystallography
(Vol. C, Tables 4.2.6.8 and 6.1.1.4)
;

loop_
_geom_angle_atom_site_label_1
_geom_angle_atom_site_label_2
_geom_angle_atom_site_label_3
_geom_angle
_geom_angle_site_symmetry_1
_geom_angle_site_symmetry_3
S3 Ni1 S4 92.43(4) . .
S3 Ni1 S2 176.00(4) . .
S4 Ni1 S2 87.80(4) . .
S3 Ni1 S1 86.87(4) . .
S4 Ni1 S1 178.42(4) . .
S2 Ni1 S1 92.80(4) . .
O2 Fe1 O1 94.34(11) . .
O2 Fe1 N1 99.09(11) . .
O1 Fe1 N1 86.83(11) . .
O2 Fe1 N4 163.06(11) . .
O1 Fe1 N4 85.55(11) . .
N1 Fe1 N4 97.82(11) . .
O2 Fe1 N3 87.55(11) . .
O1 Fe1 N3 109.29(10) . .
N1 Fe1 N3 162.16(11) . .
N4 Fe1 N3 76.57(11) . .
O2 Fe1 N2 94.65(11) . .
O1 Fe1 N2 161.53(10) . .
N1 Fe1 N2 75.83(11) . .
N4 Fe1 N2 90.47(10) . .
N3 Fe1 N2 87.19(10) . .
C35 S1 Ni1 102.94(13) . .
C36 S2 Ni1 103.29(13) . .
C37 S3 Ni1 103.68(13) . .
C38 S4 Ni1 103.41(12) . .
C1 O1 Fe1 129.2(2) . .
C17 O2 Fe1 134.4(2) . .
C7 N1 C8 118.8(3) . .
C7 N1 Fe1 123.0(2) . .
C8 N1 Fe1 116.9(2) . .
C16 N2 C13 117.9(3) . .
C16 N2 Fe1 127.6(2) . .
C13 N2 Fe1 114.5(2) . .
C23 N3 C24 119.8(3) . .
C23 N3 Fe1 124.6(2) . .
C24 N3 Fe1 115.5(2) . .
C32 N4 C29 118.4(3) . .
C32 N4 Fe1 125.3(2) . .
C29 N4 Fe1 116.3(2) . .
O1 C1 C2 119.7(3) . .
O1 C1 C6 122.2(3) . .
C2 C1 C6 118.0(3) . .
C3 C2 C1 121.0(3) . .
C3 C2 H1 119.5 . .
C1 C2 H1 119.5 . .
C2 C3 C4 120.5(3) . .
C2 C3 H2 119.7 . .
C4 C3 H2 119.7 . .
C5 C4 C3 119.2(3) . .
C5 C4 H3 120.4 . .
C3 C4 H3 120.4 . .
C4 C5 C6 121.3(3) . .
C4 C5 H4 119.3 . .
C6 C5 H4 119.3 . .
C5 C6 C1 119.8(3) . .
C5 C6 C7 116.6(3) . .
C1 C6 C7 123.6(3) . .
N1 C7 C6 125.8(3) . .
N1 C7 H5 117.1 . .
C6 C7 H5 117.1 . .
C9 C8 C13 119.8(3) . .
C9 C8 N1 125.6(3) . .
C13 C8 N1 114.6(3) . .
C8 C9 C10 119.9(3) . .
C8 C9 H6 120.0 . .
C10 C9 H6 120.0 . .
C11 C10 C9 121.0(3) . .
C11 C10 H7 119.5 . .
C9 C10 H7 119.5 . .
C10 C11 C12 120.5(3) . .
C10 C11 H8 119.8 . .
C12 C11 H8 119.8 . .
C13 C12 C14 117.7(3) . .
C13 C12 C11 118.5(3) . .
C14 C12 C11 123.7(3) . .
N2 C13 C12 122.6(3) . .
N2 C13 C8 117.2(3) . .
C12 C13 C8 120.1(3) . .
C15 C14 C12 119.1(3) . .
C15 C14 H9 120.4 . .
C12 C14 H9 120.4 . .
C14 C15 C16 119.4(3) . .
C14 C15 H10 120.3 . .
C16 C15 H10 120.3 . .
N2 C16 C15 123.1(3) . .
N2 C16 H11 118.4 . .
C15 C16 H11 118.4 . .
O2 C17 C22 122.6(3) . .
O2 C17 C18 118.9(3) . .
C22 C17 C18 118.5(3) . .
C19 C18 C17 120.3(4) . .
C19 C18 H12 119.9 . .
C17 C18 H12 119.9 . .
C18 C19 C20 121.7(4) . .
C18 C19 H13 119.1 . .
C20 C19 H13 119.1 . .
C21 C20 C19 118.8(4) . .
C21 C20 H14 120.6 . .
C19 C20 H14 120.6 . .
C20 C21 C22 120.8(4) . .
C20 C21 H15 119.6 . .
C22 C21 H15 119.6 . .
C17 C22 C21 119.8(3) . .
C17 C22 C23 124.6(3) . .
C21 C22 C23 115.7(3) . .
N3 C23 C22 125.9(3) . .
N3 C23 H16 117.1 . .
C22 C23 H16 117.1 . .
C25 C24 N3 126.8(3) . .
C25 C24 C29 118.9(3) . .
N3 C24 C29 114.3(3) . .
C24 C25 C26 120.1(3) . .
C24 C25 H17 119.9 . .
C26 C25 H17 119.9 . .
C27 C26 C25 121.7(3) . .
C27 C26 H18 119.1 . .
C25 C26 H18 119.1 . .
C26 C27 C28 120.1(3) . .
C26 C27 H19 119.9 . .
C28 C27 H19 119.9 . .
C30 C28 C29 117.0(3) . .
C30 C28 C27 124.6(3) . .
C29 C28 C27 118.4(3) . .
N4 C29 C28 122.4(3) . .
N4 C29 C24 117.0(3) . .
C28 C29 C24 120.6(3) . .
C31 C30 C28 120.2(3) . .
C31 C30 H20 119.9 . .
C28 C30 H20 119.9 . .
C30 C31 C32 119.4(3) . .
C30 C31 H21 120.3 . .
C32 C31 H21 120.3 . .
N4 C32 C31 122.5(3) . .
N4 C32 H22 118.8 . .
C31 C32 H22 118.8 . .
N5 C33 C35 179.4(4) . .
N6 C34 C36 178.3(4) . .
C36 C35 C33 120.4(3) . .
C36 C35 S1 121.0(3) . .
C33 C35 S1 118.6(3) . .
C35 C36 C34 121.5(3) . .
C35 C36 S2 120.0(3) . .
C34 C36 S2 118.5(3) . .
C38 C37 C39 123.4(3) . .
C38 C37 S3 120.4(3) . .
C39 C37 S3 116.2(3) . .
C37 C38 C40 122.6(3) . .
C37 C38 S4 119.9(3) . .
C40 C38 S4 117.5(3) . .
N7 C39 C37 176.9(4) . .
N8 C40 C38 178.4(4) . .

loop_
_geom_bond_atom_site_label_1
_geom_bond_atom_site_label_2
_geom_bond_distance
_geom_bond_site_symmetry_2
Ni1 S3 2.1376(10) .
Ni1 S4 2.1458(10) .
Ni1 S2 2.1459(10) .
Ni1 S1 2.1466(10) .
Fe1 O2 1.914(2) .
Fe1 O1 1.942(2) .
Fe1 N1 2.100(3) .
Fe1 N4 2.128(3) .
Fe1 N3 2.132(3) .
Fe1 N2 2.195(3) .
S1 C35 1.708(4) .
S2 C36 1.712(4) .
S3 C37 1.722(4) .
S4 C38 1.729(4) .
O1 C1 1.321(4) .
O2 C17 1.307(4) .
N1 C7 1.304(4) .
N1 C8 1.425(4) .
N2 C16 1.327(4) .
N2 C13 1.372(4) .
N3 C23 1.307(4) .
N3 C24 1.426(4) .
N4 C32 1.331(4) .
N4 C29 1.372(4) .
N5 C33 1.148(5) .
N6 C34 1.154(5) .
N7 C39 1.138(5) .
N8 C40 1.137(5) .
C1 C2 1.404(5) .
C1 C6 1.418(4) .
C2 C3 1.386(5) .
C2 H1 0.9500 .
C3 C4 1.406(5) .
C3 H2 0.9500 .
C4 C5 1.369(5) .
C4 H3 0.9500 .
C5 C6 1.408(5) .
C5 H4 0.9500 .
C6 C7 1.434(5) .
C7 H5 0.9500 .
C8 C9 1.376(5) .
C8 C13 1.418(5) .
C9 C10 1.411(5) .
C9 H6 0.9500 .
C10 C11 1.362(5) .
C10 H7 0.9500 .
C11 C12 1.420(5) .
C11 H8 0.9500 .
C12 C13 1.409(5) .
C12 C14 1.416(5) .
C14 C15 1.373(5) .
C14 H9 0.9500 .
C15 C16 1.411(5) .
C15 H10 0.9500 .
C16 H11 0.9500 .
C17 C22 1.401(5) .
C17 C18 1.417(5) .
C18 C19 1.374(5) .
C18 H12 0.9500 .
C19 C20 1.396(6) .
C19 H13 0.9500 .
C20 C21 1.374(5) .
C20 H14 0.9500 .
C21 C22 1.423(5) .
C21 H15 0.9500 .
C22 C23 1.427(5) .
C23 H16 0.9500 .
C24 C25 1.380(5) .
C24 C29 1.429(5) .
C25 C26 1.404(5) .
C25 H17 0.9500 .
C26 C27 1.367(5) .
C26 H18 0.9500 .
C27 C28 1.416(5) .
C27 H19 0.9500 .
C28 C30 1.405(5) .
C28 C29 1.414(5) .
C30 C31 1.369(5) .
C30 H20 0.9500 .
C31 C32 1.403(5) .
C31 H21 0.9500 .
C32 H22 0.9500 .
C33 C35 1.443(5) .
C34 C36 1.431(5) .
C35 C36 1.374(5) .
C37 C38 1.358(5) .
C37 C39 1.443(5) .
C38 C40 1.441(5) .

loop_
_geom_torsion_atom_site_label_1
_geom_torsion_atom_site_label_2
_geom_torsion_atom_site_label_3
_geom_torsion_atom_site_label_4
_geom_torsion
_geom_torsion_site_symmetry_1
_geom_torsion_site_symmetry_2
_geom_torsion_site_symmetry_3
_geom_torsion_site_symmetry_4
Fe1 O1 C1 C2 157.6(2) . . . .
Fe1 O1 C1 C6 -24.0(5) . . . .
O1 C1 C2 C3 -178.1(3) . . . .
C6 C1 C2 C3 3.4(5) . . . .
C1 C2 C3 C4 -2.0(5) . . . .
C2 C3 C4 C5 -0.7(5) . . . .
C3 C4 C5 C6 2.0(5) . . . .
C4 C5 C6 C1 -0.6(5) . . . .
C4 C5 C6 C7 -179.6(3) . . . .
O1 C1 C6 C5 179.4(3) . . . .
C2 C1 C6 C5 -2.1(5) . . . .
O1 C1 C6 C7 -1.7(5) . . . .
C2 C1 C6 C7 176.8(3) . . . .
C8 N1 C7 C6 -176.5(3) . . . .
Fe1 N1 C7 C6 16.5(5) . . . .
C5 C6 C7 N1 -177.2(3) . . . .
C1 C6 C7 N1 3.8(6) . . . .
C7 N1 C8 C9 21.5(5) . . . .
Fe1 N1 C8 C9 -170.7(3) . . . .
C7 N1 C8 C13 -159.3(3) . . . .
Fe1 N1 C8 C13 8.5(4) . . . .
C13 C8 C9 C10 1.8(5) . . . .
N1 C8 C9 C10 -179.0(3) . . . .
C8 C9 C10 C11 0.4(5) . . . .
C9 C10 C11 C12 -1.0(5) . . . .
C10 C11 C12 C13 -0.7(5) . . . .
C10 C11 C12 C14 178.1(3) . . . .
C16 N2 C13 C12 -2.7(5) . . . .
Fe1 N2 C13 C12 175.6(2) . . . .
C16 N2 C13 C8 176.2(3) . . . .
Fe1 N2 C13 C8 -5.5(4) . . . .
C14 C12 C13 N2 2.8(5) . . . .
C11 C12 C13 N2 -178.3(3) . . . .
C14 C12 C13 C8 -176.0(3) . . . .
C11 C12 C13 C8 2.9(5) . . . .
C9 C8 C13 N2 177.6(3) . . . .
N1 C8 C13 N2 -1.7(4) . . . .
C9 C8 C13 C12 -3.5(5) . . . .
N1 C8 C13 C12 177.2(3) . . . .
C13 C12 C14 C15 -1.0(5) . . . .
C11 C12 C14 C15 -179.8(3) . . . .
C12 C14 C15 C16 -0.9(5) . . . .
C13 N2 C16 C15 0.6(5) . . . .
Fe1 N2 C16 C15 -177.4(2) . . . .
C14 C15 C16 N2 1.2(5) . . . .
Fe1 O2 C17 C22 4.9(5) . . . .
Fe1 O2 C17 C18 -176.0(2) . . . .
O2 C17 C18 C19 179.9(3) . . . .
C22 C17 C18 C19 -1.0(5) . . . .
C17 C18 C19 C20 -1.4(6) . . . .
C18 C19 C20 C21 2.3(6) . . . .
C19 C20 C21 C22 -0.9(5) . . . .
O2 C17 C22 C21 -178.5(3) . . . .
C18 C17 C22 C21 2.3(5) . . . .
O2 C17 C22 C23 2.2(5) . . . .
C18 C17 C22 C23 -176.9(3) . . . .
C20 C21 C22 C17 -1.4(5) . . . .
C20 C21 C22 C23 177.9(3) . . . .
C24 N3 C23 C22 -175.7(3) . . . .
Fe1 N3 C23 C22 0.5(5) . . . .
C17 C22 C23 N3 -4.6(6) . . . .
C21 C22 C23 N3 176.1(3) . . . .
C23 N3 C24 C25 2.5(5) . . . .
Fe1 N3 C24 C25 -174.0(3) . . . .
C23 N3 C24 C29 -177.2(3) . . . .
Fe1 N3 C24 C29 6.2(4) . . . .
N3 C24 C25 C26 -178.8(3) . . . .
C29 C24 C25 C26 0.9(5) . . . .
C24 C25 C26 C27 0.6(5) . . . .
C25 C26 C27 C28 -0.4(5) . . . .
C26 C27 C28 C30 178.1(3) . . . .
C26 C27 C28 C29 -1.4(5) . . . .
C32 N4 C29 C28 -2.6(5) . . . .
Fe1 N4 C29 C28 177.9(2) . . . .
C32 N4 C29 C24 176.6(3) . . . .
Fe1 N4 C29 C24 -3.0(4) . . . .
C30 C28 C29 N4 2.6(5) . . . .
C27 C28 C29 N4 -177.9(3) . . . .
C30 C28 C29 C24 -176.6(3) . . . .
C27 C28 C29 C24 2.9(5) . . . .
C25 C24 C29 N4 178.1(3) . . . .
N3 C24 C29 N4 -2.2(4) . . . .
C25 C24 C29 C28 -2.7(5) . . . .
N3 C24 C29 C28 177.0(3) . . . .
C29 C28 C30 C31 -0.7(5) . . . .
C27 C28 C30 C31 179.8(3) . . . .
C28 C30 C31 C32 -1.0(5) . . . .
C29 N4 C32 C31 0.8(5) . . . .
Fe1 N4 C32 C31 -179.7(3) . . . .
C30 C31 C32 N4 1.0(5) . . . .
Ni1 S1 C35 C36 -1.5(3) . . . .
Ni1 S1 C35 C33 178.0(2) . . . .
C33 C35 C36 C34 3.5(5) . . . .
S1 C35 C36 C34 -177.1(3) . . . .
C33 C35 C36 S2 -177.5(2) . . . .
S1 C35 C36 S2 1.9(4) . . . .
Ni1 S2 C36 C35 -1.2(3) . . . .
Ni1 S2 C36 C34 177.8(2) . . . .
Ni1 S3 C37 C38 1.7(3) . . . .
Ni1 S3 C37 C39 -176.8(2) . . . .
C39 C37 C38 C40 1.1(5) . . . .
S3 C37 C38 C40 -177.3(3) . . . .
C39 C37 C38 S4 179.8(3) . . . .
S3 C37 C38 S4 1.3(4) . . . .
Ni1 S4 C38 C37 -3.6(3) . . . .
Ni1 S4 C38 C40 175.1(2) . . . .
